data_4108854
loop_
_publ_author_name
'Yousuke Ikeda'
'Takafumi Yamaguchi'
'Keiichiro Kanao'
'Kazuhiro Kimura'
'Sou Kamimura'
'Yuichiro Mutoh'
'Yoshiaki Tanabe'
'Youichi Ishii'

_publ_section_title
;
 Formation of Vinylidenes from Internal Alkynes at a Cyclotriphosphato
 Ruthenium Complex
;
_journal_name_full 'Journal of the American Chemical Society'
_journal_page_first 16856
_journal_page_last 16857
_journal_paper_doi 10.1021/ja8080567
_journal_volume 130
_journal_year 2008
_chemical_formula_moiety 'C66 H70 N O13 P7 Ru '
_chemical_formula_sum 'C66 H70 N O13 P7 Ru'
_chemical_formula_weight 1403.16
_space_group_IT_number 14
_symmetry_cell_setting monoclinic
_symmetry_Int_Tables_number 14
_symmetry_space_group_name_Hall '-P 2yn'
_symmetry_space_group_name_H-M 'P 1 21/n 1'
_cell_angle_alpha 90.0000
_cell_angle_beta 90.293(3)
_cell_angle_gamma 90.0000
_cell_formula_units_Z 4
_cell_length_a 17.828(3)
_cell_length_b 18.996(4)
_cell_length_c 19.444(4)
_cell_measurement_reflns_used 19509
_cell_measurement_temperature 123.1
_cell_measurement_theta_max 27.5
_cell_measurement_theta_min 3.1
_cell_volume 6585(2)
_computing_cell_refinement CrystalClear
_computing_data_collection CrystalClear
_computing_data_reduction CrystalStructure
_computing_publication_material 'CrystalStructure 3.8'
_computing_structure_refinement SHELXL
_computing_structure_solution SIR97
_diffrn_detector_area_resol_mean 7.31
_diffrn_measured_fraction_theta_full 0.989
_diffrn_measured_fraction_theta_max 0.989
_diffrn_measurement_device_type 'Rigaku Mercury'
_diffrn_measurement_method \w
_diffrn_radiation_type 'Mo K\a'
_diffrn_radiation_wavelength 0.71070
_diffrn_reflns_av_R_equivalents 0.033
_diffrn_reflns_limit_h_max 20
_diffrn_reflns_limit_h_min -23
_diffrn_reflns_limit_k_max 17
_diffrn_reflns_limit_k_min -24
_diffrn_reflns_limit_l_max 25
_diffrn_reflns_limit_l_min -22
_diffrn_reflns_number 49689
_diffrn_reflns_theta_full 27.48
_diffrn_reflns_theta_max 27.48
_exptl_absorpt_coefficient_mu 0.471
_exptl_absorpt_correction_T_max 0.790
_exptl_absorpt_correction_T_min 0.642
_exptl_absorpt_correction_type multi-scan
_exptl_absorpt_process_details 'Jacobson, R. (1998) Private communication'
_exptl_crystal_colour orange
_exptl_crystal_density_diffrn 1.415
_exptl_crystal_description prism
_exptl_crystal_F_000 2904.00
_exptl_crystal_size_max 0.60
_exptl_crystal_size_mid 0.50
_exptl_crystal_size_min 0.50
_refine_diff_density_max 2.16
_refine_diff_density_min -0.65
_refine_ls_extinction_method none
_refine_ls_goodness_of_fit_ref 1.089
_refine_ls_hydrogen_treatment refall
_refine_ls_number_parameters 794
_refine_ls_number_reflns 14949
_refine_ls_R_factor_gt 0.0490
_refine_ls_shift/su_max 0.0020
_refine_ls_structure_factor_coef Fsqd
_refine_ls_weighting_details 'w = 1/[\s^2^(Fo^2^)+(0.0687P)^2^+10.5128P] where P=(Fo^2^+2Fc^2^)/3'
_refine_ls_weighting_scheme calc
_refine_ls_wR_factor_ref 0.1380
_reflns_number_gt 12983
_reflns_number_total 14949
_reflns_threshold_expression F^2^>2.0\s(F^2^)
_cod_data_source_file ja8080567_si_002_2.cif
_cod_data_source_block 2_(PPN)[Ru(P3O9)(CH3OH)(dppe)]
_cod_original_formula_sum 'C66 H70 N O13 P7 Ru '
_cod_database_code 4108854

loop_
_symmetry_equiv_pos_site_id
_symmetry_equiv_pos_as_xyz
1 +X,+Y,+Z
2 1/2-X,1/2+Y,1/2-Z
3 -X,-Y,-Z
4 1/2+X,1/2-Y,1/2+Z

loop_
_atom_site_label
_atom_site_type_symbol
_atom_site_fract_x
_atom_site_fract_y
_atom_site_fract_z
_atom_site_U_iso_or_equiv
_atom_site_adp_type
_atom_site_occupancy
_atom_site_symmetry_multiplicity
_atom_site_calc_flag
_atom_site_refinement_flags
Ru(1) Ru 0.768239(13) 1.014835(10) 0.775510(12) 0.01219(6) Uani 1.00 1 d .
P(1) P 0.68733(4) 1.16470(4) 0.75501(4) 0.01425(14) Uani 1.00 1 d .
P(2) P 0.83798(4) 1.15930(4) 0.70941(4) 0.01758(15) Uani 1.00 1 d .
P(3) P 0.80805(4) 1.16396(4) 0.85256(4) 0.01553(14) Uani 1.00 1 d .
P(4) P 0.74668(4) 0.93483(4) 0.69366(4) 0.01482(14) Uani 1.00 1 d .
P(5) P 0.69276(4) 0.94737(3) 0.83892(4) 0.01392(14) Uani 1.00 1 d .
P(6) P 0.26429(4) 0.98638(4) 0.68268(4) 0.01515(14) Uani 1.00 1 d .
P(7) P 0.27805(4) 0.84930(4) 0.75152(4) 0.01450(14) Uani 1.00 1 d .
O(1) O 0.67907(11) 1.08606(9) 0.75358(10) 0.0150(4) Uani 1.00 1 d .
O(2) O 0.83826(12) 1.08070(10) 0.70867(11) 0.0182(4) Uani 1.00 1 d .
O(3) O 0.80604(12) 1.08548(10) 0.85852(10) 0.0166(4) Uani 1.00 1 d .
O(4) O 0.75205(12) 1.18698(10) 0.70170(11) 0.0174(4) Uani 1.00 1 d .
O(5) O 0.72520(11) 1.18887(10) 0.82685(11) 0.0158(4) Uani 1.00 1 d .
O(6) O 0.85738(12) 1.18548(10) 0.78652(11) 0.0179(4) Uani 1.00 1 d .
O(7) O 0.62033(12) 1.20827(10) 0.74285(12) 0.0204(4) Uani 1.00 1 d .
O(8) O 0.88475(13) 1.19951(12) 0.66142(13) 0.0276(5) Uani 1.00 1 d .
O(9) O 0.83169(13) 1.20771(11) 0.91089(12) 0.0235(4) Uani 1.00 1 d .
O(10) O 0.86570(12) 0.95856(10) 0.80501(12) 0.0210(4) Uani 1.00 1 d .
O(11) O 0.9246(2) 1.2058(2) 1.0237(2) 0.0794(12) Uani 1.00 1 d .
O(12) O 0.9525(2) 1.2130(2) 0.54281(17) 0.0596(9) Uani 1.00 1 d .
O(13) O 0.89412(15) 0.82507(11) 0.83287(13) 0.0293(5) Uani 1.00 1 d .
N(1) N 0.26959(15) 0.93231(12) 0.74473(13) 0.0184(5) Uani 1.00 1 d .
C(1) C 0.9384(2) 0.98358(18) 0.7865(2) 0.0360(9) Uani 1.00 1 d .
C(2) C 0.72533(18) 0.85195(14) 0.73805(16) 0.0195(6) Uani 1.00 1 d .
C(3) C 0.66305(18) 0.86960(15) 0.78915(16) 0.0202(6) Uani 1.00 1 d .
C(4) C 0.82541(18) 0.91699(15) 0.63737(16) 0.0193(6) Uani 1.00 1 d .
C(5) C 0.84957(19) 0.97107(16) 0.59390(17) 0.0240(6) Uani 1.00 1 d .
C(6) C 0.9090(2) 0.9607(2) 0.55007(19) 0.0307(7) Uani 1.00 1 d .
C(7) C 0.9464(2) 0.8962(2) 0.54880(19) 0.0337(8) Uani 1.00 1 d .
C(8) C 0.9230(2) 0.84245(19) 0.59129(19) 0.0310(7) Uani 1.00 1 d .
C(9) C 0.8630(2) 0.85246(17) 0.63589(18) 0.0252(6) Uani 1.00 1 d .
C(10) C 0.66792(17) 0.93640(14) 0.63264(15) 0.0162(5) Uani 1.00 1 d .
C(11) C 0.60824(18) 0.98310(15) 0.63979(17) 0.0206(6) Uani 1.00 1 d .
C(12) C 0.54551(19) 0.97762(17) 0.59638(18) 0.0256(6) Uani 1.00 1 d .
C(13) C 0.54244(19) 0.92533(17) 0.54686(17) 0.0249(6) Uani 1.00 1 d .
C(14) C 0.6013(2) 0.87861(16) 0.53995(17) 0.0248(6) Uani 1.00 1 d .
C(15) C 0.66402(19) 0.88393(16) 0.58222(17) 0.0231(6) Uani 1.00 1 d .
C(16) C 0.72886(17) 0.91346(14) 0.92081(15) 0.0168(5) Uani 1.00 1 d .
C(17) C 0.7009(2) 0.85219(16) 0.95146(18) 0.0257(7) Uani 1.00 1 d .
C(18) C 0.7247(2) 0.83269(17) 1.01714(18) 0.0296(7) Uani 1.00 1 d .
C(19) C 0.7758(2) 0.87323(17) 1.05258(18) 0.0289(7) Uani 1.00 1 d .
C(20) C 0.8036(2) 0.93420(17) 1.02282(18) 0.0287(7) Uani 1.00 1 d .
C(21) C 0.78097(19) 0.95417(16) 0.95748(17) 0.0233(6) Uani 1.00 1 d .
C(22) C 0.60505(17) 0.98618(15) 0.86878(16) 0.0176(5) Uani 1.00 1 d .
C(23) C 0.60592(19) 1.05543(16) 0.89325(16) 0.0221(6) Uani 1.00 1 d .
C(24) C 0.5415(2) 1.08559(19) 0.91954(18) 0.0301(7) Uani 1.00 1 d .
C(25) C 0.4745(2) 1.0474(2) 0.92234(19) 0.0351(8) Uani 1.00 1 d .
C(26) C 0.4732(2) 0.9792(2) 0.8982(2) 0.0327(8) Uani 1.00 1 d .
C(27) C 0.53761(19) 0.94865(18) 0.87133(18) 0.0259(6) Uani 1.00 1 d .
C(28) C 0.34409(17) 1.04395(15) 0.68422(16) 0.0184(5) Uani 1.00 1 d .
C(29) C 0.34629(19) 1.10348(16) 0.64233(17) 0.0246(6) Uani 1.00 1 d .
C(30) C 0.4088(2) 1.14640(18) 0.64336(18) 0.0294(7) Uani 1.00 1 d .
C(31) C 0.4693(2) 1.13095(19) 0.68592(19) 0.0296(7) Uani 1.00 1 d .
C(32) C 0.46739(18) 1.07282(18) 0.72823(18) 0.0267(7) Uani 1.00 1 d .
C(33) C 0.40509(18) 1.02829(16) 0.72775(17) 0.0210(6) Uani 1.00 1 d .
C(34) C 0.25806(17) 0.94690(14) 0.59876(16) 0.0177(5) Uani 1.00 1 d .
C(35) C 0.31905(19) 0.94656(16) 0.55422(17) 0.0228(6) Uani 1.00 1 d .
C(36) C 0.3156(2) 0.90815(17) 0.49367(17) 0.0277(7) Uani 1.00 1 d .
C(37) C 0.2516(2) 0.86997(17) 0.47719(18) 0.0289(7) Uani 1.00 1 d .
C(38) C 0.1902(2) 0.87064(16) 0.52080(18) 0.0256(7) Uani 1.00 1 d .
C(39) C 0.19307(18) 0.90905(15) 0.58139(17) 0.0209(6) Uani 1.00 1 d .
C(40) C 0.18197(17) 1.03986(15) 0.69429(17) 0.0194(6) Uani 1.00 1 d .
C(41) C 0.1612(2) 1.05728(18) 0.76085(19) 0.0274(7) Uani 1.00 1 d .
C(42) C 0.0989(2) 1.09970(19) 0.7725(2) 0.0348(8) Uani 1.00 1 d .
C(43) C 0.0564(2) 1.12333(17) 0.7173(2) 0.0349(9) Uani 1.00 1 d .
C(44) C 0.0764(2) 1.10671(18) 0.6510(2) 0.0342(8) Uani 1.00 1 d .
C(45) C 0.14001(19) 1.06494(16) 0.63877(19) 0.0260(7) Uani 1.00 1 d .
C(46) C 0.35694(17) 0.81277(14) 0.70684(16) 0.0161(5) Uani 1.00 1 d .
C(47) C 0.35248(18) 0.79376(15) 0.63757(16) 0.0196(6) Uani 1.00 1 d .
C(48) C 0.41646(19) 0.77047(16) 0.60368(17) 0.0244(6) Uani 1.00 1 d .
C(49) C 0.48464(19) 0.76656(16) 0.6377(2) 0.0275(7) Uani 1.00 1 d .
C(50) C 0.48985(18) 0.78634(16) 0.70646(19) 0.0255(7) Uani 1.00 1 d .
C(51) C 0.42659(18) 0.80936(15) 0.74086(17) 0.0213(6) Uani 1.00 1 d .
C(52) C 0.28950(17) 0.83029(15) 0.84124(15) 0.0173(5) Uani 1.00 1 d .
C(53) C 0.2973(2) 0.76041(17) 0.86302(18) 0.0275(7) Uani 1.00 1 d .
C(54) C 0.3026(2) 0.74505(19) 0.93257(19) 0.0309(7) Uani 1.00 1 d .
C(55) C 0.2991(2) 0.7990(2) 0.98056(18) 0.0323(7) Uani 1.00 1 d .
C(56) C 0.2918(2) 0.8681(2) 0.95918(19) 0.0327(8) Uani 1.00 1 d .
C(57) C 0.28642(19) 0.88409(17) 0.88977(17) 0.0238(6) Uani 1.00 1 d .
C(58) C 0.19427(17) 0.80348(15) 0.72482(15) 0.0171(5) Uani 1.00 1 d .
C(59) C 0.19548(19) 0.73480(16) 0.69968(17) 0.0222(6) Uani 1.00 1 d .
C(60) C 0.1284(2) 0.70171(18) 0.68133(18) 0.0288(7) Uani 1.00 1 d .
C(61) C 0.0606(2) 0.73666(19) 0.68974(19) 0.0311(7) Uani 1.00 1 d .
C(62) C 0.0589(2) 0.80396(19) 0.71681(19) 0.0299(7) Uani 1.00 1 d .
C(63) C 0.12570(18) 0.83739(17) 0.73419(17) 0.0234(6) Uani 1.00 1 d .
C(64) C 0.9122(3) 1.1504(4) 1.0783(4) 0.100(2) Uani 1.00 1 d .
C(65) C 0.8924(2) 0.7985(2) 0.9011(2) 0.0355(8) Uani 1.00 1 d .
C(66) C 0.9978(2) 1.2716(2) 0.5509(2) 0.0416(9) Uani 1.00 1 d .
H(1) H 0.9525 0.9637 0.7419 0.043 Uiso 1.00 1 c R
H(2) H 0.9749 0.9691 0.8216 0.043 Uiso 1.00 1 c R
H(3) H 0.9375 1.0351 0.7834 0.043 Uiso 1.00 1 c R
H(4) H 0.8247 1.0153 0.5946 0.029 Uiso 1.00 1 c R
H(5) H 0.9247 0.9977 0.5205 0.037 Uiso 1.00 1 c R
H(6) H 0.9877 0.8893 0.5188 0.040 Uiso 1.00 1 c R
H(7) H 0.9480 0.7983 0.5902 0.037 Uiso 1.00 1 c R
H(8) H 0.8477 0.8153 0.6654 0.030 Uiso 1.00 1 c R
H(9) H 0.6101 1.0187 0.6741 0.025 Uiso 1.00 1 c R
H(10) H 0.5051 1.0098 0.6010 0.031 Uiso 1.00 1 c R
H(11) H 0.4998 0.9216 0.5176 0.030 Uiso 1.00 1 c R
H(12) H 0.5988 0.8426 0.5061 0.030 Uiso 1.00 1 c R
H(13) H 0.7045 0.8518 0.5769 0.028 Uiso 1.00 1 c R
H(14) H 0.6656 0.8238 0.9274 0.031 Uiso 1.00 1 c R
H(15) H 0.7054 0.7911 1.0376 0.036 Uiso 1.00 1 c R
H(16) H 0.7919 0.8596 1.0973 0.035 Uiso 1.00 1 c R
H(17) H 0.8385 0.9625 1.0475 0.034 Uiso 1.00 1 c R
H(18) H 0.8009 0.9957 0.9374 0.028 Uiso 1.00 1 c R
H(19) H 0.6511 1.0819 0.8918 0.026 Uiso 1.00 1 c R
H(20) H 0.5428 1.1327 0.9358 0.036 Uiso 1.00 1 c R
H(21) H 0.4305 1.0682 0.9407 0.042 Uiso 1.00 1 c R
H(22) H 0.4279 0.9529 0.8999 0.039 Uiso 1.00 1 c R
H(23) H 0.5358 0.9017 0.8545 0.031 Uiso 1.00 1 c R
H(24) H 0.3050 1.1145 0.6132 0.030 Uiso 1.00 1 c R
H(25) H 0.4103 1.1869 0.6147 0.035 Uiso 1.00 1 c R
H(26) H 0.5123 1.1606 0.6859 0.035 Uiso 1.00 1 c R
H(27) H 0.5086 1.0630 0.7579 0.032 Uiso 1.00 1 c R
H(28) H 0.4039 0.9879 0.7565 0.025 Uiso 1.00 1 c R
H(29) H 0.3629 0.9726 0.5653 0.027 Uiso 1.00 1 c R
H(30) H 0.3572 0.9080 0.4633 0.033 Uiso 1.00 1 c R
H(31) H 0.2498 0.8433 0.4359 0.035 Uiso 1.00 1 c R
H(32) H 0.1463 0.8448 0.5091 0.031 Uiso 1.00 1 c R
H(33) H 0.1510 0.9097 0.6112 0.025 Uiso 1.00 1 c R
H(34) H 0.1898 1.0402 0.7987 0.033 Uiso 1.00 1 c R
H(35) H 0.0855 1.1124 0.8181 0.042 Uiso 1.00 1 c R
H(36) H 0.0132 1.1513 0.7253 0.042 Uiso 1.00 1 c R
H(37) H 0.0471 1.1235 0.6135 0.041 Uiso 1.00 1 c R
H(38) H 0.1543 1.0539 0.5930 0.031 Uiso 1.00 1 c R
H(39) H 0.3060 0.7967 0.6137 0.023 Uiso 1.00 1 c R
H(40) H 0.4132 0.7571 0.5567 0.029 Uiso 1.00 1 c R
H(41) H 0.5279 0.7504 0.6141 0.033 Uiso 1.00 1 c R
H(42) H 0.5367 0.7841 0.7298 0.031 Uiso 1.00 1 c R
H(43) H 0.4303 0.8229 0.7878 0.026 Uiso 1.00 1 c R
H(44) H 0.2989 0.7235 0.8301 0.033 Uiso 1.00 1 c R
H(45) H 0.3085 0.6977 0.9474 0.037 Uiso 1.00 1 c R
H(46) H 0.3018 0.7885 1.0283 0.039 Uiso 1.00 1 c R
H(47) H 0.2904 0.9049 0.9923 0.039 Uiso 1.00 1 c R
H(48) H 0.2807 0.9316 0.8753 0.029 Uiso 1.00 1 c R
H(49) H 0.2418 0.7106 0.6950 0.027 Uiso 1.00 1 c R
H(50) H 0.1291 0.6553 0.6631 0.035 Uiso 1.00 1 c R
H(51) H 0.0151 0.7142 0.6768 0.037 Uiso 1.00 1 c R
H(52) H 0.0123 0.8272 0.7235 0.036 Uiso 1.00 1 c R
H(53) H 0.1247 0.8837 0.7526 0.028 Uiso 1.00 1 c R
H(54) H 0.8881 1.1720 1.1183 0.119 Uiso 1.00 1 c R
H(55) H 0.9606 1.1303 1.0922 0.119 Uiso 1.00 1 c R
H(56) H 0.8799 1.1132 1.0598 0.119 Uiso 1.00 1 c R
H(57) H 0.8879 0.8377 0.9336 0.043 Uiso 1.00 1 c R
H(58) H 0.9389 0.7725 0.9106 0.043 Uiso 1.00 1 c R
H(59) H 0.8494 0.7669 0.9063 0.043 Uiso 1.00 1 c R
H(60) H 0.9667 1.3126 0.5620 0.050 Uiso 1.00 1 c R
H(61) H 1.0251 1.2805 0.5081 0.050 Uiso 1.00 1 c R
H(62) H 1.0337 1.2633 0.5884 0.050 Uiso 1.00 1 c R
H(63) H 0.7081 0.8158 0.7048 0.023 Uiso 1.00 1 c R
H(64) H 0.7703 0.8340 0.7625 0.023 Uiso 1.00 1 c R
H(65) H 0.6544 0.8293 0.8204 0.024 Uiso 1.00 1 c R
H(66) H 0.6157 0.8797 0.7642 0.024 Uiso 1.00 1 c R
H(67) H 0.8698 0.9252 0.8131 0.010 Uiso 1.00 1 c R
H(68) H 0.8803 1.1994 0.9880 0.014 Uiso 1.00 1 c R
H(69) H 0.8843 0.7946 0.8022 0.018 Uiso 1.00 1 c R
H(70) H 0.9177 1.2011 0.5853 0.014 Uiso 1.00 1 c R

loop_
_atom_site_aniso_label
_atom_site_aniso_U_11
_atom_site_aniso_U_22
_atom_site_aniso_U_33
_atom_site_aniso_U_12
_atom_site_aniso_U_13
_atom_site_aniso_U_23
Ru(1) 0.01429(12) 0.00740(11) 0.01486(12) -0.00115(7) -0.00127(9) 0.00104(7)
P(1) 0.0139(3) 0.0093(3) 0.0196(3) -0.0011(2) -0.0020(2) 0.0011(2)
P(2) 0.0170(3) 0.0136(3) 0.0222(4) -0.0019(2) 0.0030(3) 0.0049(2)
P(3) 0.0167(3) 0.0101(3) 0.0198(3) -0.0035(2) -0.0032(2) -0.0004(2)
P(4) 0.0192(3) 0.0095(3) 0.0157(3) 0.0010(2) -0.0022(2) 0.0003(2)
P(5) 0.0164(3) 0.0094(3) 0.0160(3) -0.0029(2) -0.0030(2) 0.0019(2)
P(6) 0.0148(3) 0.0134(3) 0.0173(3) 0.0008(2) -0.0029(2) -0.0018(2)
P(7) 0.0142(3) 0.0135(3) 0.0157(3) 0.0008(2) -0.0013(2) -0.0014(2)
O(1) 0.0171(10) 0.0091(8) 0.0186(10) -0.0012(7) -0.0026(8) 0.0008(7)
O(2) 0.0196(10) 0.0143(9) 0.0209(10) -0.0011(7) 0.0040(8) 0.0034(7)
O(3) 0.0203(10) 0.0117(9) 0.0176(10) -0.0027(7) -0.0048(8) 0.0008(7)
O(4) 0.0188(10) 0.0142(9) 0.0191(10) -0.0012(7) -0.0015(8) 0.0053(7)
O(5) 0.0164(10) 0.0123(8) 0.0188(10) -0.0016(7) -0.0014(8) -0.0019(7)
O(6) 0.0161(10) 0.0132(9) 0.0246(11) -0.0040(7) -0.0013(8) 0.0020(7)
O(7) 0.0170(10) 0.0118(9) 0.0324(12) 0.0013(7) -0.0046(9) 0.0020(8)
O(8) 0.0252(12) 0.0251(11) 0.0327(13) -0.0035(9) 0.0102(10) 0.0104(9)
O(9) 0.0261(12) 0.0169(9) 0.0273(12) -0.0046(8) -0.0074(9) -0.0037(8)
O(10) 0.0178(10) 0.0125(9) 0.0328(12) 0.0009(7) -0.0022(9) 0.0066(8)
O(11) 0.084(2) 0.084(2) 0.069(2) -0.023(2) -0.035(2) 0.025(2)
O(12) 0.054(2) 0.082(2) 0.0435(19) -0.0225(17) 0.0132(15) -0.0179(17)
O(13) 0.0393(14) 0.0149(10) 0.0335(13) 0.0012(9) -0.0062(11) -0.0022(9)
N(1) 0.0218(13) 0.0147(11) 0.0186(12) 0.0012(9) -0.0022(10) -0.0014(9)
C(1) 0.0174(17) 0.0287(17) 0.062(2) -0.0009(13) -0.0031(17) 0.0136(16)
C(2) 0.0288(16) 0.0087(11) 0.0208(15) -0.0010(10) -0.0058(12) -0.0002(10)
C(3) 0.0260(16) 0.0121(12) 0.0225(15) -0.0074(11) -0.0048(12) 0.0008(10)
C(4) 0.0215(15) 0.0167(13) 0.0198(14) 0.0029(11) -0.0016(12) -0.0031(11)
C(5) 0.0288(17) 0.0192(14) 0.0241(16) 0.0050(12) 0.0020(13) 0.0010(12)
C(6) 0.0308(19) 0.0343(18) 0.0272(18) 0.0020(14) 0.0075(15) 0.0012(14)
C(7) 0.0253(18) 0.049(2) 0.0266(18) 0.0116(15) 0.0038(14) -0.0054(15)
C(8) 0.0304(19) 0.0319(17) 0.0307(19) 0.0163(14) -0.0044(15) -0.0063(14)
C(9) 0.0302(18) 0.0208(14) 0.0246(16) 0.0071(12) -0.0042(13) -0.0013(12)
C(10) 0.0204(14) 0.0121(12) 0.0161(14) -0.0027(10) -0.0016(11) 0.0010(10)
C(11) 0.0210(15) 0.0180(13) 0.0226(15) -0.0002(11) -0.0022(12) -0.0029(11)
C(12) 0.0226(16) 0.0279(16) 0.0261(17) 0.0048(12) -0.0056(13) -0.0021(12)
C(13) 0.0264(17) 0.0266(15) 0.0215(16) -0.0041(12) -0.0068(13) 0.0014(12)
C(14) 0.0345(18) 0.0206(14) 0.0193(15) -0.0025(12) -0.0045(13) -0.0032(11)
C(15) 0.0290(17) 0.0180(13) 0.0223(16) 0.0027(12) -0.0035(13) -0.0028(11)
C(16) 0.0211(14) 0.0132(12) 0.0161(14) 0.0022(10) -0.0000(11) 0.0028(10)
C(17) 0.0308(18) 0.0202(14) 0.0262(17) -0.0065(12) -0.0047(14) 0.0075(12)
C(18) 0.041(2) 0.0221(15) 0.0260(18) -0.0063(14) -0.0019(15) 0.0110(12)
C(19) 0.042(2) 0.0245(15) 0.0206(16) 0.0019(14) -0.0066(14) 0.0062(12)
C(20) 0.039(2) 0.0244(15) 0.0222(16) -0.0061(14) -0.0117(14) 0.0006(12)
C(21) 0.0317(17) 0.0163(13) 0.0220(16) -0.0049(12) -0.0073(13) 0.0036(11)
C(22) 0.0174(14) 0.0194(13) 0.0160(14) -0.0003(10) -0.0030(11) 0.0042(10)
C(23) 0.0261(16) 0.0216(14) 0.0185(15) -0.0001(12) -0.0001(12) 0.0010(11)
C(24) 0.036(2) 0.0324(17) 0.0216(16) 0.0093(14) 0.0043(14) 0.0009(13)
C(25) 0.0244(18) 0.054(2) 0.0272(19) 0.0126(16) 0.0024(14) 0.0083(16)
C(26) 0.0160(16) 0.050(2) 0.0320(19) -0.0031(14) -0.0016(14) 0.0088(16)
C(27) 0.0214(16) 0.0291(16) 0.0272(17) -0.0050(12) -0.0027(13) 0.0061(13)
C(28) 0.0178(14) 0.0167(13) 0.0207(15) -0.0016(10) -0.0009(11) -0.0038(11)
C(29) 0.0271(17) 0.0227(14) 0.0241(16) -0.0046(12) -0.0079(13) 0.0004(12)
C(30) 0.037(2) 0.0284(16) 0.0233(17) -0.0139(14) 0.0013(14) -0.0006(13)
C(31) 0.0257(17) 0.0350(18) 0.0280(18) -0.0122(14) 0.0032(14) -0.0130(14)
C(32) 0.0167(15) 0.0349(17) 0.0286(17) -0.0006(12) -0.0042(13) -0.0105(13)
C(33) 0.0188(15) 0.0227(14) 0.0216(15) 0.0022(11) -0.0030(12) -0.0037(11)
C(34) 0.0200(14) 0.0147(12) 0.0182(14) 0.0010(10) -0.0044(11) -0.0005(10)
C(35) 0.0262(16) 0.0218(14) 0.0204(15) -0.0018(12) -0.0017(13) 0.0015(11)
C(36) 0.0366(19) 0.0264(15) 0.0200(16) 0.0017(13) 0.0030(14) 0.0017(12)
C(37) 0.045(2) 0.0231(15) 0.0181(16) 0.0053(14) -0.0085(14) -0.0031(12)
C(38) 0.0312(18) 0.0181(14) 0.0275(17) -0.0010(12) -0.0127(14) -0.0010(12)
C(39) 0.0207(15) 0.0183(13) 0.0235(16) 0.0010(11) -0.0049(12) 0.0005(11)
C(40) 0.0166(14) 0.0148(12) 0.0267(16) 0.0003(10) -0.0026(12) -0.0020(11)
C(41) 0.0239(17) 0.0297(16) 0.0286(18) 0.0039(13) -0.0035(14) -0.0051(13)
C(42) 0.0248(18) 0.0344(18) 0.045(2) 0.0058(14) 0.0029(16) -0.0121(16)
C(43) 0.0172(16) 0.0207(15) 0.067(2) 0.0030(12) -0.0031(17) -0.0073(16)
C(44) 0.0279(19) 0.0247(16) 0.050(2) 0.0084(13) -0.0137(17) 0.0008(15)
C(45) 0.0255(17) 0.0187(14) 0.0338(18) 0.0046(12) -0.0085(14) -0.0006(12)
C(46) 0.0157(14) 0.0119(12) 0.0207(14) -0.0003(10) 0.0009(11) 0.0015(10)
C(47) 0.0182(14) 0.0199(13) 0.0207(15) 0.0023(11) -0.0012(12) 0.0009(11)
C(48) 0.0284(17) 0.0230(15) 0.0218(16) 0.0052(12) 0.0076(13) 0.0012(12)
C(49) 0.0196(16) 0.0205(14) 0.043(2) 0.0036(11) 0.0114(14) 0.0024(13)
C(50) 0.0140(14) 0.0192(14) 0.043(2) -0.0005(11) -0.0027(13) 0.0015(13)
C(51) 0.0190(15) 0.0179(13) 0.0269(16) -0.0005(11) -0.0031(12) -0.0018(11)
C(52) 0.0157(14) 0.0203(13) 0.0160(14) 0.0011(10) -0.0013(11) 0.0010(10)
C(53) 0.0367(19) 0.0222(15) 0.0235(17) 0.0004(13) -0.0015(14) 0.0008(12)
C(54) 0.0333(19) 0.0335(17) 0.0259(18) -0.0006(14) -0.0014(14) 0.0121(14)
C(55) 0.0254(18) 0.053(2) 0.0183(16) 0.0040(15) -0.0005(13) 0.0039(15)
C(56) 0.0326(19) 0.044(2) 0.0213(17) 0.0102(15) -0.0021(14) -0.0078(14)
C(57) 0.0236(16) 0.0257(15) 0.0220(16) 0.0028(12) -0.0039(13) -0.0040(12)
C(58) 0.0162(14) 0.0205(13) 0.0146(13) -0.0023(10) 0.0001(11) 0.0011(10)
C(59) 0.0228(16) 0.0209(14) 0.0229(16) -0.0039(11) 0.0028(12) -0.0002(11)
C(60) 0.0314(19) 0.0271(16) 0.0278(18) -0.0122(13) -0.0009(14) -0.0009(13)
C(61) 0.0207(17) 0.0403(19) 0.0321(19) -0.0128(14) -0.0079(14) 0.0095(15)
C(62) 0.0181(16) 0.0399(19) 0.0318(19) -0.0008(13) -0.0029(14) 0.0079(14)
C(63) 0.0181(15) 0.0257(15) 0.0263(16) 0.0019(12) -0.0008(12) -0.0001(12)
C(64) 0.035(3) 0.140(6) 0.124(6) -0.033(3) 0.003(3) -0.013(5)
C(65) 0.040(2) 0.0330(18) 0.034(2) 0.0103(15) -0.0041(16) 0.0001(15)
C(66) 0.041(2) 0.036(2) 0.048(2) -0.0084(16) 0.0124(19) 0.0001(17)

loop_
_atom_type_symbol
_atom_type_description
_atom_type_scat_dispersion_real
_atom_type_scat_dispersion_imag
_atom_type_scat_source
C C 0.003 0.002
;
International Tables for Crystallography
(1992, Vol. C, Tables 4.2.6.8 and 6.1.1.4)
;
H H 0.000 0.000
;
International Tables for Crystallography
(1992, Vol. C, Table 6.1.1.4)
;
N N 0.006 0.003
;
International Tables for Crystallography
(1992, Vol. C, Tables 4.2.6.8 and 6.1.1.4)
;
O O 0.011 0.006
;
International Tables for Crystallography
(1992, Vol. C, Tables 4.2.6.8 and 6.1.1.4)
;
P P 0.102 0.094
;
International Tables for Crystallography
(1992, Vol. C, Tables 4.2.6.8 and 6.1.1.4)
;
Ru Ru -1.259 0.836
;
International Tables for Crystallography
(1992, Vol. C, Tables 4.2.6.8 and 6.1.1.4)
;

loop_
_geom_angle_atom_site_label_1
_geom_angle_atom_site_label_2
_geom_angle_atom_site_label_3
_geom_angle
_geom_angle_publ_flag
P(4) Ru(1) P(5) 84.31(2) yes
P(4) Ru(1) O(1) 99.45(5) yes
P(4) Ru(1) O(2) 93.57(5) yes
P(4) Ru(1) O(3) 171.23(5) yes
P(4) Ru(1) O(10) 89.28(6) yes
P(5) Ru(1) O(1) 91.37(5) yes
P(5) Ru(1) O(2) 177.00(5) yes
P(5) Ru(1) O(3) 97.36(5) yes
P(5) Ru(1) O(10) 93.25(6) yes
O(1) Ru(1) O(2) 86.88(7) yes
O(1) Ru(1) O(3) 89.14(7) yes
O(1) Ru(1) O(10) 170.49(7) yes
O(2) Ru(1) O(3) 85.06(7) yes
O(2) Ru(1) O(10) 88.84(7) yes
O(3) Ru(1) O(10) 82.03(7) yes
O(1) P(1) O(4) 108.66(11) yes
O(1) P(1) O(5) 109.84(11) yes
O(1) P(1) O(7) 118.51(11) yes
O(4) P(1) O(5) 100.61(11) yes
O(4) P(1) O(7) 109.40(12) yes
O(5) P(1) O(7) 108.33(11) yes
O(2) P(2) O(4) 109.01(11) yes
O(2) P(2) O(6) 108.43(11) yes
O(2) P(2) O(8) 120.79(13) yes
O(4) P(2) O(6) 100.56(11) yes
O(4) P(2) O(8) 108.12(12) yes
O(6) P(2) O(8) 108.06(12) yes
O(3) P(3) O(5) 106.95(11) yes
O(3) P(3) O(6) 109.13(11) yes
O(3) P(3) O(9) 120.79(12) yes
O(5) P(3) O(6) 100.34(11) yes
O(5) P(3) O(9) 109.25(12) yes
O(6) P(3) O(9) 108.45(12) yes
Ru(1) P(4) C(2) 106.49(10) yes
Ru(1) P(4) C(4) 115.20(10) yes
Ru(1) P(4) C(10) 125.35(9) yes
C(2) P(4) C(4) 106.62(13) yes
C(2) P(4) C(10) 99.10(13) yes
C(4) P(4) C(10) 101.81(14) yes
Ru(1) P(5) C(3) 110.03(10) yes
Ru(1) P(5) C(16) 118.14(9) yes
Ru(1) P(5) C(22) 117.58(9) yes
C(3) P(5) C(16) 105.87(12) yes
C(3) P(5) C(22) 104.26(14) yes
C(16) P(5) C(22) 99.40(13) yes
N(1) P(6) C(28) 109.73(14) yes
N(1) P(6) C(34) 115.02(13) yes
N(1) P(6) C(40) 108.38(14) yes
C(28) P(6) C(34) 108.33(14) yes
C(28) P(6) C(40) 107.50(13) yes
C(34) P(6) C(40) 107.61(14) yes
N(1) P(7) C(46) 114.66(13) yes
N(1) P(7) C(52) 106.92(13) yes
N(1) P(7) C(58) 112.14(13) yes
C(46) P(7) C(52) 107.90(14) yes
C(46) P(7) C(58) 108.89(13) yes
C(52) P(7) C(58) 105.85(13) yes
Ru(1) O(1) P(1) 123.75(11) yes
Ru(1) O(2) P(2) 124.17(12) yes
Ru(1) O(3) P(3) 123.92(11) yes
P(1) O(4) P(2) 122.22(13) yes
P(1) O(5) P(3) 123.91(13) yes
P(2) O(6) P(3) 123.09(13) yes
Ru(1) O(10) C(1) 120.55(19) yes
P(6) N(1) P(7) 135.27(17) yes
P(4) C(2) C(3) 105.67(18) yes
P(5) C(3) C(2) 108.0(2) yes
P(4) C(4) C(5) 117.9(2) yes
P(4) C(4) C(9) 123.3(2) yes
C(5) C(4) C(9) 118.8(2) yes
C(4) C(5) C(6) 120.6(3) yes
C(5) C(6) C(7) 120.4(3) yes
C(6) C(7) C(8) 119.6(3) yes
C(7) C(8) C(9) 120.5(3) yes
C(4) C(9) C(8) 120.2(3) yes
P(4) C(10) C(11) 121.9(2) yes
P(4) C(10) C(15) 118.5(2) yes
C(11) C(10) C(15) 119.2(2) yes
C(10) C(11) C(12) 120.0(2) yes
C(11) C(12) C(13) 120.1(3) yes
C(12) C(13) C(14) 120.1(3) yes
C(13) C(14) C(15) 120.4(2) yes
C(10) C(15) C(14) 120.2(2) yes
P(5) C(16) C(17) 122.6(2) yes
P(5) C(16) C(21) 118.5(2) yes
C(17) C(16) C(21) 118.6(2) yes
C(16) C(17) C(18) 120.3(3) yes
C(17) C(18) C(19) 120.5(3) yes
C(18) C(19) C(20) 119.7(3) yes
C(19) C(20) C(21) 120.5(3) yes
C(16) C(21) C(20) 120.4(2) yes
P(5) C(22) C(23) 118.7(2) yes
P(5) C(22) C(27) 122.9(2) yes
C(23) C(22) C(27) 118.4(2) yes
C(22) C(23) C(24) 120.5(3) yes
C(23) C(24) C(25) 120.7(3) yes
C(24) C(25) C(26) 119.2(3) yes
C(25) C(26) C(27) 120.5(3) yes
C(22) C(27) C(26) 120.8(3) yes
P(6) C(28) C(29) 120.6(2) yes
P(6) C(28) C(33) 119.4(2) yes
C(29) C(28) C(33) 119.9(2) yes
C(28) C(29) C(30) 119.7(3) yes
C(29) C(30) C(31) 120.6(3) yes
C(30) C(31) C(32) 120.2(3) yes
C(31) C(32) C(33) 120.3(3) yes
C(28) C(33) C(32) 119.2(2) yes
P(6) C(34) C(35) 121.4(2) yes
P(6) C(34) C(39) 118.6(2) yes
C(35) C(34) C(39) 119.6(2) yes
C(34) C(35) C(36) 119.9(3) yes
C(35) C(36) C(37) 120.3(3) yes
C(36) C(37) C(38) 120.3(3) yes
C(37) C(38) C(39) 119.8(3) yes
C(34) C(39) C(38) 120.1(3) yes
P(6) C(40) C(41) 118.2(2) yes
P(6) C(40) C(45) 122.0(2) yes
C(41) C(40) C(45) 119.8(2) yes
C(40) C(41) C(42) 120.4(3) yes
C(41) C(42) C(43) 119.7(3) yes
C(42) C(43) C(44) 120.6(3) yes
C(43) C(44) C(45) 120.1(3) yes
C(40) C(45) C(44) 119.5(3) yes
P(7) C(46) C(47) 121.7(2) yes
P(7) C(46) C(51) 118.8(2) yes
C(47) C(46) C(51) 119.2(2) yes
C(46) C(47) C(48) 119.7(2) yes
C(47) C(48) C(49) 120.8(3) yes
C(48) C(49) C(50) 119.9(3) yes
C(49) C(50) C(51) 119.9(3) yes
C(46) C(51) C(50) 120.5(3) yes
P(7) C(52) C(53) 119.7(2) yes
P(7) C(52) C(57) 120.5(2) yes
C(53) C(52) C(57) 119.7(2) yes
C(52) C(53) C(54) 120.1(3) yes
C(53) C(54) C(55) 119.8(3) yes
C(54) C(55) C(56) 120.2(3) yes
C(55) C(56) C(57) 120.4(3) yes
C(52) C(57) C(56) 119.8(3) yes
P(7) C(58) C(59) 122.6(2) yes
P(7) C(58) C(63) 117.7(2) yes
C(59) C(58) C(63) 119.6(2) yes
C(58) C(59) C(60) 119.8(3) yes
C(59) C(60) C(61) 120.0(3) yes
C(60) C(61) C(62) 120.5(3) yes
C(61) C(62) C(63) 119.6(3) yes
C(58) C(63) C(62) 120.5(2) yes
Ru(1) O(10) H(67) 130.0 no
C(1) O(10) H(67) 106.3 no
C(64) O(11) H(68) 105.7 no
C(66) O(12) H(70) 115.3 no
C(65) O(13) H(69) 114.1 no
O(10) C(1) H(1) 109.5 no
O(10) C(1) H(2) 109.5 no
O(10) C(1) H(3) 109.5 no
H(1) C(1) H(2) 109.5 no
H(1) C(1) H(3) 109.5 no
H(2) C(1) H(3) 109.5 no
P(4) C(2) H(63) 110.6 no
P(4) C(2) H(64) 110.6 no
C(3) C(2) H(63) 110.6 no
C(3) C(2) H(64) 110.6 no
H(63) C(2) H(64) 108.7 no
P(5) C(3) H(65) 110.1 no
P(5) C(3) H(66) 110.1 no
C(2) C(3) H(65) 110.1 no
C(2) C(3) H(66) 110.1 no
H(65) C(3) H(66) 108.4 no
C(4) C(5) H(4) 119.7 no
C(6) C(5) H(4) 119.7 no
C(5) C(6) H(5) 119.8 no
C(7) C(6) H(5) 119.8 no
C(6) C(7) H(6) 120.2 no
C(8) C(7) H(6) 120.2 no
C(7) C(8) H(7) 119.8 no
C(9) C(8) H(7) 119.8 no
C(4) C(9) H(8) 119.9 no
C(8) C(9) H(8) 119.9 no
C(10) C(11) H(9) 120.0 no
C(12) C(11) H(9) 120.0 no
C(11) C(12) H(10) 120.0 no
C(13) C(12) H(10) 120.0 no
C(12) C(13) H(11) 120.0 no
C(14) C(13) H(11) 119.9 no
C(13) C(14) H(12) 119.8 no
C(15) C(14) H(12) 119.8 no
C(10) C(15) H(13) 119.9 no
C(14) C(15) H(13) 119.9 no
C(16) C(17) H(14) 119.9 no
C(18) C(17) H(14) 119.9 no
C(17) C(18) H(15) 119.7 no
C(19) C(18) H(15) 119.7 no
C(18) C(19) H(16) 120.1 no
C(20) C(19) H(16) 120.1 no
C(19) C(20) H(17) 119.7 no
C(21) C(20) H(17) 119.7 no
C(16) C(21) H(18) 119.8 no
C(20) C(21) H(18) 119.8 no
C(22) C(23) H(19) 119.8 no
C(24) C(23) H(19) 119.8 no
C(23) C(24) H(20) 119.7 no
C(25) C(24) H(20) 119.7 no
C(24) C(25) H(21) 120.4 no
C(26) C(25) H(21) 120.4 no
C(25) C(26) H(22) 119.8 no
C(27) C(26) H(22) 119.8 no
C(22) C(27) H(23) 119.6 no
C(26) C(27) H(23) 119.6 no
C(28) C(29) H(24) 120.1 no
C(30) C(29) H(24) 120.1 no
C(29) C(30) H(25) 119.7 no
C(31) C(30) H(25) 119.7 no
C(30) C(31) H(26) 119.9 no
C(32) C(31) H(26) 119.9 no
C(31) C(32) H(27) 119.9 no
C(33) C(32) H(27) 119.9 no
C(28) C(33) H(28) 120.4 no
C(32) C(33) H(28) 120.4 no
C(34) C(35) H(29) 120.1 no
C(36) C(35) H(29) 120.0 no
C(35) C(36) H(30) 119.8 no
C(37) C(36) H(30) 119.9 no
C(36) C(37) H(31) 119.9 no
C(38) C(37) H(31) 119.9 no
C(37) C(38) H(32) 120.1 no
C(39) C(38) H(32) 120.1 no
C(34) C(39) H(33) 120.0 no
C(38) C(39) H(33) 120.0 no
C(40) C(41) H(34) 119.8 no
C(42) C(41) H(34) 119.8 no
C(41) C(42) H(35) 120.2 no
C(43) C(42) H(35) 120.1 no
C(42) C(43) H(36) 119.7 no
C(44) C(43) H(36) 119.7 no
C(43) C(44) H(37) 120.0 no
C(45) C(44) H(37) 120.0 no
C(40) C(45) H(38) 120.3 no
C(44) C(45) H(38) 120.3 no
C(46) C(47) H(39) 120.1 no
C(48) C(47) H(39) 120.1 no
C(47) C(48) H(40) 119.6 no
C(49) C(48) H(40) 119.6 no
C(48) C(49) H(41) 120.0 no
C(50) C(49) H(41) 120.0 no
C(49) C(50) H(42) 120.0 no
C(51) C(50) H(42) 120.0 no
C(46) C(51) H(43) 119.8 no
C(50) C(51) H(43) 119.8 no
C(52) C(53) H(44) 120.0 no
C(54) C(53) H(44) 120.0 no
C(53) C(54) H(45) 120.1 no
C(55) C(54) H(45) 120.1 no
C(54) C(55) H(46) 119.9 no
C(56) C(55) H(46) 119.9 no
C(55) C(56) H(47) 119.8 no
C(57) C(56) H(47) 119.8 no
C(52) C(57) H(48) 120.1 no
C(56) C(57) H(48) 120.1 no
C(58) C(59) H(49) 120.1 no
C(60) C(59) H(49) 120.1 no
C(59) C(60) H(50) 120.0 no
C(61) C(60) H(50) 120.0 no
C(60) C(61) H(51) 119.8 no
C(62) C(61) H(51) 119.7 no
C(61) C(62) H(52) 120.2 no
C(63) C(62) H(52) 120.2 no
C(58) C(63) H(53) 119.7 no
C(62) C(63) H(53) 119.7 no
O(11) C(64) H(54) 109.5 no
O(11) C(64) H(55) 109.5 no
O(11) C(64) H(56) 109.5 no
H(54) C(64) H(55) 109.5 no
H(54) C(64) H(56) 109.5 no
H(55) C(64) H(56) 109.5 no
O(13) C(65) H(57) 109.5 no
O(13) C(65) H(58) 109.5 no
O(13) C(65) H(59) 109.5 no
H(57) C(65) H(58) 109.5 no
H(57) C(65) H(59) 109.5 no
H(58) C(65) H(59) 109.5 no
O(12) C(66) H(60) 109.5 no
O(12) C(66) H(61) 109.5 no
O(12) C(66) H(62) 109.5 no
H(60) C(66) H(61) 109.5 no
H(60) C(66) H(62) 109.5 no
H(61) C(66) H(62) 109.5 no

loop_
_geom_bond_atom_site_label_1
_geom_bond_atom_site_label_2
_geom_bond_distance
_geom_bond_publ_flag
Ru(1) P(4) 2.2325(7) yes
Ru(1) P(5) 2.2339(7) yes
Ru(1) O(1) 2.1290(18) yes
Ru(1) O(2) 2.198(2) yes
Ru(1) O(3) 2.2020(19) yes
Ru(1) O(10) 2.117(2) yes
P(1) O(1) 1.5013(18) yes
P(1) O(4) 1.612(2) yes
P(1) O(5) 1.615(2) yes
P(1) O(7) 1.471(2) yes
P(2) O(2) 1.493(2) yes
P(2) O(4) 1.626(2) yes
P(2) O(6) 1.615(2) yes
P(2) O(8) 1.469(2) yes
P(3) O(3) 1.496(2) yes
P(3) O(5) 1.627(2) yes
P(3) O(6) 1.613(2) yes
P(3) O(9) 1.466(2) yes
P(4) C(2) 1.836(2) yes
P(4) C(4) 1.816(3) yes
P(4) C(10) 1.834(3) yes
P(5) C(3) 1.842(3) yes
P(5) C(16) 1.831(2) yes
P(5) C(22) 1.826(3) yes
P(6) N(1) 1.587(2) yes
P(6) C(28) 1.795(3) yes
P(6) C(34) 1.799(3) yes
P(6) C(40) 1.800(3) yes
P(7) N(1) 1.589(2) yes
P(7) C(46) 1.796(3) yes
P(7) C(52) 1.792(3) yes
P(7) C(58) 1.803(3) yes
O(10) C(1) 1.427(4) yes
O(11) C(64) 1.510(9) yes
O(12) C(66) 1.383(5) yes
O(13) C(65) 1.421(4) yes
C(2) C(3) 1.531(4) yes
C(4) C(5) 1.400(4) yes
C(4) C(9) 1.398(4) yes
C(5) C(6) 1.378(5) yes
C(6) C(7) 1.395(5) yes
C(7) C(8) 1.379(5) yes
C(8) C(9) 1.394(5) yes
C(10) C(11) 1.393(4) yes
C(10) C(15) 1.400(4) yes
C(11) C(12) 1.402(4) yes
C(12) C(13) 1.384(4) yes
C(13) C(14) 1.381(4) yes
C(14) C(15) 1.389(4) yes
C(16) C(17) 1.400(4) yes
C(16) C(21) 1.401(4) yes
C(17) C(18) 1.394(4) yes
C(18) C(19) 1.376(5) yes
C(19) C(20) 1.388(4) yes
C(20) C(21) 1.384(4) yes
C(22) C(23) 1.399(4) yes
C(22) C(27) 1.399(4) yes
C(23) C(24) 1.384(4) yes
C(24) C(25) 1.398(5) yes
C(25) C(26) 1.378(5) yes
C(26) C(27) 1.391(5) yes
C(28) C(29) 1.394(4) yes
C(28) C(33) 1.406(4) yes
C(29) C(30) 1.380(4) yes
C(30) C(31) 1.388(5) yes
C(31) C(32) 1.378(5) yes
C(32) C(33) 1.396(4) yes
C(34) C(35) 1.394(4) yes
C(34) C(39) 1.403(4) yes
C(35) C(36) 1.386(4) yes
C(36) C(37) 1.388(5) yes
C(37) C(38) 1.389(5) yes
C(38) C(39) 1.386(4) yes
C(40) C(41) 1.388(4) yes
C(40) C(45) 1.394(4) yes
C(41) C(42) 1.392(5) yes
C(42) C(43) 1.384(5) yes
C(43) C(44) 1.375(6) yes
C(44) C(45) 1.406(4) yes
C(46) C(47) 1.396(4) yes
C(46) C(51) 1.405(4) yes
C(47) C(48) 1.392(4) yes
C(48) C(49) 1.382(4) yes
C(49) C(50) 1.392(5) yes
C(50) C(51) 1.385(4) yes
C(52) C(53) 1.400(4) yes
C(52) C(57) 1.392(4) yes
C(53) C(54) 1.386(5) yes
C(54) C(55) 1.388(5) yes
C(55) C(56) 1.383(5) yes
C(56) C(57) 1.386(4) yes
C(58) C(59) 1.393(4) yes
C(58) C(63) 1.395(4) yes
C(59) C(60) 1.395(4) yes
C(60) C(61) 1.389(5) yes
C(61) C(62) 1.383(5) yes
C(62) C(63) 1.390(4) yes
O(10) H(67) 0.657 no
O(11) H(68) 1.057 no
O(12) H(70) 1.061 no
O(13) H(69) 0.848 no
C(1) H(1) 0.980 no
C(1) H(2) 0.980 no
C(1) H(3) 0.980 no
C(2) H(63) 0.990 no
C(2) H(64) 0.990 no
C(3) H(65) 0.990 no
C(3) H(66) 0.990 no
C(5) H(4) 0.950 no
C(6) H(5) 0.950 no
C(7) H(6) 0.950 no
C(8) H(7) 0.950 no
C(9) H(8) 0.950 no
C(11) H(9) 0.950 no
C(12) H(10) 0.950 no
C(13) H(11) 0.950 no
C(14) H(12) 0.950 no
C(15) H(13) 0.950 no
C(17) H(14) 0.950 no
C(18) H(15) 0.950 no
C(19) H(16) 0.950 no
C(20) H(17) 0.950 no
C(21) H(18) 0.950 no
C(23) H(19) 0.950 no
C(24) H(20) 0.950 no
C(25) H(21) 0.950 no
C(26) H(22) 0.950 no
C(27) H(23) 0.950 no
C(29) H(24) 0.950 no
C(30) H(25) 0.950 no
C(31) H(26) 0.950 no
C(32) H(27) 0.950 no
C(33) H(28) 0.950 no
C(35) H(29) 0.950 no
C(36) H(30) 0.950 no
C(37) H(31) 0.950 no
C(38) H(32) 0.950 no
C(39) H(33) 0.950 no
C(41) H(34) 0.950 no
C(42) H(35) 0.950 no
C(43) H(36) 0.950 no
C(44) H(37) 0.950 no
C(45) H(38) 0.950 no
C(47) H(39) 0.950 no
C(48) H(40) 0.950 no
C(49) H(41) 0.950 no
C(50) H(42) 0.950 no
C(51) H(43) 0.950 no
C(53) H(44) 0.950 no
C(54) H(45) 0.950 no
C(55) H(46) 0.950 no
C(56) H(47) 0.950 no
C(57) H(48) 0.950 no
C(59) H(49) 0.950 no
C(60) H(50) 0.950 no
C(61) H(51) 0.950 no
C(62) H(52) 0.950 no
C(63) H(53) 0.950 no
C(64) H(54) 0.980 no
C(64) H(55) 0.980 no
C(64) H(56) 0.980 no
C(65) H(57) 0.980 no
C(65) H(58) 0.980 no
C(65) H(59) 0.980 no
C(66) H(60) 0.980 no
C(66) H(61) 0.980 no
C(66) H(62) 0.980 no

loop_
_geom_torsion_atom_site_label_1
_geom_torsion_atom_site_label_2
_geom_torsion_atom_site_label_3
_geom_torsion_atom_site_label_4
_geom_torsion
P(4) Ru(1) P(5) C(3) 1.93(10)
P(4) Ru(1) P(5) C(16) 123.60(10)
P(4) Ru(1) P(5) C(22) -117.17(11)
P(5) Ru(1) P(4) C(2) -27.01(10)
P(5) Ru(1) P(4) C(4) -144.98(11)
P(5) Ru(1) P(4) C(10) 87.34(12)
P(4) Ru(1) O(1) P(1) -138.67(12)
O(1) Ru(1) P(4) C(2) -117.45(11)
O(1) Ru(1) P(4) C(4) 124.58(12)
O(1) Ru(1) P(4) C(10) -3.10(13)
P(4) Ru(1) O(2) P(2) 142.15(13)
O(2) Ru(1) P(4) C(2) 155.12(12)
O(2) Ru(1) P(4) C(4) 37.15(12)
O(2) Ru(1) P(4) C(10) -90.53(13)
P(4) Ru(1) O(3) P(3) 126.9(3)
O(3) Ru(1) P(4) C(2) 74.4(3)
O(3) Ru(1) P(4) C(4) -43.5(3)
O(3) Ru(1) P(4) C(10) -171.2(3)
P(4) Ru(1) O(10) C(1) 103.9(2)
O(10) Ru(1) P(4) C(2) 66.33(12)
O(10) Ru(1) P(4) C(4) -51.64(12)
O(10) Ru(1) P(4) C(10) -179.32(13)
P(5) Ru(1) O(1) P(1) 136.87(13)
O(1) Ru(1) P(5) C(3) 101.29(11)
O(1) Ru(1) P(5) C(16) -137.04(11)
O(1) Ru(1) P(5) C(22) -17.81(12)
P(5) Ru(1) O(2) P(2) 97.1(10)
O(2) Ru(1) P(5) C(3) 47.1(10)
O(2) Ru(1) P(5) C(16) 168.8(10)
O(2) Ru(1) P(5) C(22) -72.0(10)
P(5) Ru(1) O(3) P(3) -132.67(13)
O(3) Ru(1) P(5) C(3) -169.41(11)
O(3) Ru(1) P(5) C(16) -47.73(11)
O(3) Ru(1) P(5) C(22) 71.50(12)
P(5) Ru(1) O(10) C(1) -171.9(2)
O(10) Ru(1) P(5) C(3) -87.03(12)
O(10) Ru(1) P(5) C(16) 34.64(11)
O(10) Ru(1) P(5) C(22) 153.87(12)
O(1) Ru(1) O(2) P(2) 42.87(14)
O(2) Ru(1) O(1) P(1) -45.56(13)
O(1) Ru(1) O(3) P(3) -41.41(14)
O(3) Ru(1) O(1) P(1) 39.53(13)
O(1) Ru(1) O(10) C(1) -52.9(6)
O(10) Ru(1) O(1) P(1) 17.8(5)
O(2) Ru(1) O(3) P(3) 45.54(14)
O(3) Ru(1) O(2) P(2) -46.53(14)
O(2) Ru(1) O(10) C(1) 10.3(2)
O(10) Ru(1) O(2) P(2) -128.64(15)
O(3) Ru(1) O(10) C(1) -74.9(2)
O(10) Ru(1) O(3) P(3) 135.06(15)
O(1) P(1) O(4) P(2) -60.20(17)
O(4) P(1) O(1) Ru(1) 57.93(15)
O(1) P(1) O(5) P(3) 60.52(17)
O(5) P(1) O(1) Ru(1) -51.25(16)
O(7) P(1) O(1) Ru(1) -176.45(13)
O(4) P(1) O(5) P(3) -53.91(16)
O(5) P(1) O(4) P(2) 55.12(16)
O(7) P(1) O(4) P(2) 169.03(14)
O(7) P(1) O(5) P(3) -168.63(14)
O(2) P(2) O(4) P(1) 57.69(17)
O(4) P(2) O(2) Ru(1) -51.95(17)
O(2) P(2) O(6) P(3) -58.40(17)
O(6) P(2) O(2) Ru(1) 56.65(16)
O(8) P(2) O(2) Ru(1) -177.98(13)
O(4) P(2) O(6) P(3) 55.88(16)
O(6) P(2) O(4) P(1) -56.16(16)
O(8) P(2) O(4) P(1) -169.28(14)
O(8) P(2) O(6) P(3) 169.05(14)
O(3) P(3) O(5) P(1) -60.65(17)
O(5) P(3) O(3) Ru(1) 52.38(16)
O(3) P(3) O(6) P(2) 58.05(17)
O(6) P(3) O(3) Ru(1) -55.34(16)
O(9) P(3) O(3) Ru(1) 178.03(13)
O(5) P(3) O(6) P(2) -54.10(16)
O(6) P(3) O(5) P(1) 53.16(16)
O(9) P(3) O(5) P(1) 167.02(14)
O(9) P(3) O(6) P(2) -168.57(14)
Ru(1) P(4) C(2) C(3) 52.2(2)
Ru(1) P(4) C(4) C(5) -66.3(2)
Ru(1) P(4) C(4) C(9) 113.1(2)
Ru(1) P(4) C(10) C(11) -10.1(3)
Ru(1) P(4) C(10) C(15) 177.18(19)
C(2) P(4) C(4) C(5) 175.8(2)
C(2) P(4) C(4) C(9) -4.8(3)
C(4) P(4) C(2) C(3) 175.7(2)
C(2) P(4) C(10) C(11) 107.7(2)
C(2) P(4) C(10) C(15) -65.0(2)
C(10) P(4) C(2) C(3) -79.0(2)
C(4) P(4) C(10) C(11) -143.0(2)
C(4) P(4) C(10) C(15) 44.2(2)
C(10) P(4) C(4) C(5) 72.4(2)
C(10) P(4) C(4) C(9) -108.1(2)
Ru(1) P(5) C(3) C(2) 29.3(2)
Ru(1) P(5) C(16) C(17) -155.2(2)
Ru(1) P(5) C(16) C(21) 31.5(2)
Ru(1) P(5) C(22) C(23) -41.8(2)
Ru(1) P(5) C(22) C(27) 141.3(2)
C(3) P(5) C(16) C(17) -31.4(2)
C(3) P(5) C(16) C(21) 155.2(2)
C(16) P(5) C(3) C(2) -99.4(2)
C(3) P(5) C(22) C(23) -163.9(2)
C(3) P(5) C(22) C(27) 19.2(3)
C(22) P(5) C(3) C(2) 156.2(2)
C(16) P(5) C(22) C(23) 86.9(2)
C(16) P(5) C(22) C(27) -90.0(2)
C(22) P(5) C(16) C(17) 76.5(2)
C(22) P(5) C(16) C(21) -96.9(2)
N(1) P(6) C(28) C(29) -169.1(2)
N(1) P(6) C(28) C(33) 11.5(2)
C(28) P(6) N(1) P(7) -115.8(2)
N(1) P(6) C(34) C(35) -105.4(2)
N(1) P(6) C(34) C(39) 67.4(2)
C(34) P(6) N(1) P(7) 6.6(3)
N(1) P(6) C(40) C(41) 34.6(2)
N(1) P(6) C(40) C(45) -146.7(2)
C(40) P(6) N(1) P(7) 127.1(2)
C(28) P(6) C(34) C(35) 17.8(2)
C(28) P(6) C(34) C(39) -169.4(2)
C(34) P(6) C(28) C(29) 64.6(2)
C(34) P(6) C(28) C(33) -114.8(2)
C(28) P(6) C(40) C(41) -84.0(2)
C(28) P(6) C(40) C(45) 94.8(2)
C(40) P(6) C(28) C(29) -51.4(2)
C(40) P(6) C(28) C(33) 129.2(2)
C(34) P(6) C(40) C(41) 159.5(2)
C(34) P(6) C(40) C(45) -21.7(2)
C(40) P(6) C(34) C(35) 133.7(2)
C(40) P(6) C(34) C(39) -53.5(2)
N(1) P(7) C(46) C(47) -86.5(2)
N(1) P(7) C(46) C(51) 87.6(2)
C(46) P(7) N(1) P(6) 54.6(2)
N(1) P(7) C(52) C(53) 179.1(2)
N(1) P(7) C(52) C(57) 2.8(3)
C(52) P(7) N(1) P(6) 174.2(2)
N(1) P(7) C(58) C(59) 153.5(2)
N(1) P(7) C(58) C(63) -30.7(2)
C(58) P(7) N(1) P(6) -70.2(2)
C(46) P(7) C(52) C(53) -57.1(2)
C(46) P(7) C(52) C(57) 126.6(2)
C(52) P(7) C(46) C(47) 154.5(2)
C(52) P(7) C(46) C(51) -31.4(2)
C(46) P(7) C(58) C(59) 25.5(3)
C(46) P(7) C(58) C(63) -158.6(2)
C(58) P(7) C(46) C(47) 40.1(2)
C(58) P(7) C(46) C(51) -145.8(2)
C(52) P(7) C(58) C(59) -90.3(2)
C(52) P(7) C(58) C(63) 85.6(2)
C(58) P(7) C(52) C(53) 59.3(2)
C(58) P(7) C(52) C(57) -116.9(2)
P(4) C(2) C(3) P(5) -50.4(2)
P(4) C(4) C(5) C(6) 179.97(19)
P(4) C(4) C(9) C(8) 180.0(2)
C(5) C(4) C(9) C(8) -0.6(4)
C(9) C(4) C(5) C(6) 0.5(4)
C(4) C(5) C(6) C(7) -0.5(5)
C(5) C(6) C(7) C(8) 0.6(5)
C(6) C(7) C(8) C(9) -0.7(5)
C(7) C(8) C(9) C(4) 0.7(5)
P(4) C(10) C(11) C(12) -173.3(2)
P(4) C(10) C(15) C(14) 172.9(2)
C(11) C(10) C(15) C(14) -0.1(3)
C(15) C(10) C(11) C(12) -0.6(4)
C(10) C(11) C(12) C(13) 0.7(4)
C(11) C(12) C(13) C(14) -0.2(5)
C(12) C(13) C(14) C(15) -0.4(4)
C(13) C(14) C(15) C(10) 0.5(4)
P(5) C(16) C(17) C(18) -173.2(2)
P(5) C(16) C(21) C(20) 173.1(2)
C(17) C(16) C(21) C(20) -0.5(4)
C(21) C(16) C(17) C(18) 0.2(4)
C(16) C(17) C(18) C(19) -0.1(4)
C(17) C(18) C(19) C(20) 0.3(5)
C(18) C(19) C(20) C(21) -0.7(5)
C(19) C(20) C(21) C(16) 0.8(5)
P(5) C(22) C(23) C(24) -176.7(2)
P(5) C(22) C(27) C(26) 176.2(2)
C(23) C(22) C(27) C(26) -0.7(4)
C(27) C(22) C(23) C(24) 0.3(4)
C(22) C(23) C(24) C(25) 0.2(4)
C(23) C(24) C(25) C(26) -0.3(5)
C(24) C(25) C(26) C(27) -0.0(4)
C(25) C(26) C(27) C(22) 0.5(5)
P(6) C(28) C(29) C(30) -178.8(2)
P(6) C(28) C(33) C(32) 179.3(2)
C(29) C(28) C(33) C(32) -0.1(4)
C(33) C(28) C(29) C(30) 0.6(4)
C(28) C(29) C(30) C(31) -0.2(4)
C(29) C(30) C(31) C(32) -0.7(5)
C(30) C(31) C(32) C(33) 1.2(5)
C(31) C(32) C(33) C(28) -0.7(4)
P(6) C(34) C(35) C(36) 171.9(2)
P(6) C(34) C(39) C(38) -171.9(2)
C(35) C(34) C(39) C(38) 1.1(4)
C(39) C(34) C(35) C(36) -0.9(4)
C(34) C(35) C(36) C(37) -0.0(3)
C(35) C(36) C(37) C(38) 0.8(5)
C(36) C(37) C(38) C(39) -0.7(4)
C(37) C(38) C(39) C(34) -0.3(4)
P(6) C(40) C(41) C(42) 178.7(2)
P(6) C(40) C(45) C(44) -179.8(2)
C(41) C(40) C(45) C(44) -1.0(4)
C(45) C(40) C(41) C(42) -0.1(3)
C(40) C(41) C(42) C(43) 1.4(5)
C(41) C(42) C(43) C(44) -1.6(5)
C(42) C(43) C(44) C(45) 0.5(5)
C(43) C(44) C(45) C(40) 0.9(4)
P(7) C(46) C(47) C(48) 175.3(2)
P(7) C(46) C(51) C(50) -175.3(2)
C(47) C(46) C(51) C(50) -1.0(4)
C(51) C(46) C(47) C(48) 1.3(4)
C(46) C(47) C(48) C(49) -0.6(4)
C(47) C(48) C(49) C(50) -0.3(4)
C(48) C(49) C(50) C(51) 0.5(4)
C(49) C(50) C(51) C(46) 0.2(3)
P(7) C(52) C(53) C(54) -176.9(2)
P(7) C(52) C(57) C(56) 176.9(2)
C(53) C(52) C(57) C(56) 0.6(5)
C(57) C(52) C(53) C(54) -0.6(5)
C(52) C(53) C(54) C(55) 0.9(5)
C(53) C(54) C(55) C(56) -1.2(5)
C(54) C(55) C(56) C(57) 1.2(5)
C(55) C(56) C(57) C(52) -0.9(5)
P(7) C(58) C(59) C(60) 178.5(2)
P(7) C(58) C(63) C(62) -177.8(2)
C(59) C(58) C(63) C(62) -1.9(4)
C(63) C(58) C(59) C(60) 2.8(4)
C(58) C(59) C(60) C(61) -1.6(5)
C(59) C(60) C(61) C(62) -0.6(5)
C(60) C(61) C(62) C(63) 1.5(5)
C(61) C(62) C(63) C(58) -0.3(5)
